data_1544349
loop_
_publ_author_name
'Akimoto, J.'
'Gotoh, Y.'
'Oosawa, Y.'
'Nonose, N.'
'Kumagai, T.'
'Aoki, K.'
'Takei, H.'

_publ_section_title
;
 Topotactic oxidation of ramsdellite-type Li0.5TiO2, a new polymorph of
 titanium dioxide: TiO2(R)
;
_journal_name_full 'Journal of Solid State Chemistry'
_journal_page_first 27
_journal_page_last 36
_journal_volume 113
_journal_year 1994
_chemical_formula_sum 'O2 Ti'
_chemical_name_common 'LixTiO2 x=0.0 ramsdellite-type'
_space_group_IT_number 62
_space_group_name_H-M_alt 'P b n m'
_symmetry_space_group_name_Hall '-P 2c 2ab'
_symmetry_space_group_name_H-M 'P b n m'
_cell_angle_alpha 90
_cell_angle_beta 90
_cell_angle_gamma 90
_cell_formula_units_Z 4
_cell_length_a 4.9022(14)
_cell_length_b 9.4590(12)
_cell_length_c 2.9585(14)
_cell_volume 137.19(8)
_cod_data_source_file TiO2-R.cif
_cod_data_source_block TiO4_R
_cod_database_code 1544349

loop_
_space_group_symop_operation_xyz
'x, y, z'
'-x, -y, -z'
'x+1/2, -y+1/2, -z'
'-x+1/2, y+1/2, z'
'-x, -y, z+1/2'
'x, y, -z+1/2'
'-x+1/2, y+1/2, -z+1/2'
'x+1/2, -y+1/2, z+1/2'

loop_
_atom_site_label
_atom_site_occupancy
_atom_site_fract_x
_atom_site_fract_y
_atom_site_fract_z
_atom_site_adp_type
_atom_site_B_iso_or_equiv
_atom_site_type_symbol
Ti 1.0 -0.06463(17) 0.13690(7) 0.250000 Biso 0.796920 Ti
O1 1.0 0.6365(7) 0.2663(4) 0.250000 Biso 0.577383 O
O2 1.0 0.2084(5) -0.0276(4) 0.250000 Biso 0.459431 O

loop_
_atom_site_aniso_label
_atom_site_aniso_U_11
_atom_site_aniso_U_22
_atom_site_aniso_U_33
_atom_site_aniso_U_12
_atom_site_aniso_U_13
_atom_site_aniso_U_23
Ti 0.28598 0.16642 0.14530 0.04498 0.00000 0.00000
O1 0.18504 0.13421 0.11379 0.04637 0.00000 0.00000
O2 0.13217 0.10737 0.10503 0.00927 0.00000 0.00000
